data_1574236
loop_
_publ_author_name
'R., Nandini'
'Kempegowda, Byresh B.'
'Srinivasa, Sudhanva M.'
'Kshirsagar, Umesh A.'
'Malecki, Jan Grzegorz'
'Patil, Siddappa A.'
'Shaikh, Shoyebmohamad F.'
'Mane, Manoj V.'
'Dateer, Ramesh B.'

_publ_section_title
;
 Sustainable copper nanocomposite for multicomponent synthesis of triazolo
 quinolines and triazolyl benzamide derivatives and their bioactivity
 study
;
_journal_issue 9
_journal_name_full 'Catalysis Science &amp; Technology'
_journal_page_first 2878
_journal_page_last 2887
_journal_paper_doi 10.1039/D4CY01225A
_journal_volume 15
_journal_year 2025
_chemical_formula_moiety 'C22 H18 N4 O2'
_chemical_formula_sum 'C22 H18 N4 O2'
_chemical_formula_weight 370.40
_space_group_crystal_system triclinic
_space_group_IT_number 2
_space_group_name_Hall '-P 1'
_space_group_name_H-M_alt 'P -1'
_atom_sites_solution_hydrogens mixed
_atom_sites_solution_primary direct
_audit_creation_date 2024-01-25
_audit_creation_method
;
Olex2 1.5
(compiled 2023.08.24 svn.re1ec1418 for OlexSys, GUI svn.r6817)
;
_audit_update_record
;
2024-08-14 deposited with the CCDC.	2025-03-10 downloaded from the CCDC.
;
_cell_angle_alpha 98.305(6)
_cell_angle_beta 97.293(7)
_cell_angle_gamma 105.502(7)
_cell_formula_units_Z 2
_cell_length_a 8.7311(8)
_cell_length_b 9.2400(7)
_cell_length_c 12.1350(8)
_cell_measurement_reflns_used 2783
_cell_measurement_temperature 295(2)
_cell_measurement_theta_max 26.5200
_cell_measurement_theta_min 3.8800
_cell_volume 919.31(13)
_computing_cell_refinement 'CrysAlisPro 1.171.42.49 (Rigaku OD, 2022)'
_computing_data_collection 'CrysAlisPro 1.171.42.49 (Rigaku OD, 2022)'
_computing_data_reduction 'CrysAlisPro 1.171.42.49 (Rigaku OD, 2022)'
_computing_molecular_graphics 'Olex2 1.5 (Dolomanov et al., 2009)'
_computing_publication_material 'Olex2 1.5 (Dolomanov et al., 2009)'
_computing_structure_refinement 'SHELXL 2019/3 (Sheldrick, 2015)'
_diffrn_ambient_temperature 295(2)
_diffrn_detector 'CCD plate'
_diffrn_detector_area_resol_mean 10.4015
_diffrn_detector_type Atlas
_diffrn_measured_fraction_theta_full 0.993
_diffrn_measured_fraction_theta_max 0.864
_diffrn_measurement_details
;
List of Runs (angles in degrees, time in seconds):

  # Type    Start    End  Width  t~exp~   \w     \q     \k     \f   Frames
#--------------------------------------------------------------------------
  1  \w    -84.00  13.00   1.00   15.39    --  -10.84 -38.00  60.00   97
  2  \w     28.00  55.00   1.00   15.39    --  -10.84  19.00-180.00   27
  3  \w     11.00  37.00   1.00   15.39    --  -10.84  77.00-120.00   26
  4  \w    -42.00  38.00   1.00   15.39    --  -10.84  77.00-150.00   80
  5  \w    -18.00  28.00   1.00   15.39    --   10.84  77.00  90.00   46
  6  \w    -16.00  36.00   1.00   15.39    --   10.84 -77.00 -30.00   52
;
_diffrn_measurement_device 'four-circle diffractometer'
_diffrn_measurement_device_type 'Xcalibur, Atlas, Gemini ultra'
_diffrn_measurement_method '\w scans'
_diffrn_orient_matrix_type 'CrysAlisPro convention (1999,Acta A55,543-557)'
_diffrn_orient_matrix_UB_11 0.0409837000
_diffrn_orient_matrix_UB_12 0.0499976000
_diffrn_orient_matrix_UB_13 0.0514691000
_diffrn_orient_matrix_UB_21 -0.0751556000
_diffrn_orient_matrix_UB_22 0.0000060000
_diffrn_orient_matrix_UB_23 0.0163619000
_diffrn_orient_matrix_UB_31 0.0004513000
_diffrn_orient_matrix_UB_32 -0.0638373000
_diffrn_orient_matrix_UB_33 0.0260949000
_diffrn_radiation_monochromator graphite
_diffrn_radiation_probe x-ray
_diffrn_radiation_type 'Mo K\a'
_diffrn_radiation_wavelength 0.71073
_diffrn_reflns_av_R_equivalents 0.0310
_diffrn_reflns_av_unetI/netI 0.0496
_diffrn_reflns_Laue_measured_fraction_full 0.993
_diffrn_reflns_Laue_measured_fraction_max 0.864
_diffrn_reflns_limit_h_max 12
_diffrn_reflns_limit_h_min -8
_diffrn_reflns_limit_k_max 12
_diffrn_reflns_limit_k_min -12
_diffrn_reflns_limit_l_max 15
_diffrn_reflns_limit_l_min -16
_diffrn_reflns_number 8267
_diffrn_reflns_point_group_measured_fraction_full 0.993
_diffrn_reflns_point_group_measured_fraction_max 0.864
_diffrn_reflns_theta_full 25.242
_diffrn_reflns_theta_max 29.271
_diffrn_reflns_theta_min 3.782
_diffrn_source 'fine-focus sealed X-ray tube'
_diffrn_source_type 'Enhance (Mo) X-ray Source'
_exptl_absorpt_coefficient_mu 0.089
_exptl_absorpt_correction_T_max 1.00000
_exptl_absorpt_correction_T_min 0.48175
_exptl_absorpt_correction_type multi-scan
_exptl_absorpt_process_details
;
CrysAlisPro 1.171.42.49 (Rigaku Oxford Diffraction, 2022)
Empirical absorption correction using spherical harmonics,
implemented in SCALE3 ABSPACK scaling algorithm.
;
_exptl_crystal_colour colourless
_exptl_crystal_colour_primary colourless
_exptl_crystal_density_diffrn 1.338
_exptl_crystal_description prism
_exptl_crystal_F_000 388
_exptl_crystal_size_max 0.26
_exptl_crystal_size_mid 0.14
_exptl_crystal_size_min 0.06
_refine_diff_density_max 0.163
_refine_diff_density_min -0.211
_refine_diff_density_rms 0.046
_refine_ls_extinction_method none
_refine_ls_goodness_of_fit_ref 1.033
_refine_ls_hydrogen_treatment mixed
_refine_ls_matrix_type full
_refine_ls_number_parameters 257
_refine_ls_number_reflns 4315
_refine_ls_number_restraints 0
_refine_ls_restrained_S_all 1.033
_refine_ls_R_factor_all 0.0922
_refine_ls_R_factor_gt 0.0506
_refine_ls_shift/su_max 0.000
_refine_ls_shift/su_mean 0.000
_refine_ls_structure_factor_coef Fsqd
_refine_ls_weighting_details 'w=1/[\s^2^(Fo^2^)+(0.0434P)^2^+0.0890P] where P=(Fo^2^+2Fc^2^)/3'
_refine_ls_weighting_scheme calc
_refine_ls_wR_factor_gt 0.0985
_refine_ls_wR_factor_ref 0.1226
_reflns_Friedel_coverage 0.000
_reflns_number_gt 2698
_reflns_number_total 4315
_reflns_threshold_expression 'I > 2\s(I)'
_cod_data_source_file d4cy01225a2.cif
_cod_data_source_block nr168
_cod_depositor_comments 'Adding full bibliography for 1574234--1574238.cif.'
_cod_original_cell_volume 919.32(13)
_cod_database_code 1574236
_shelx_shelxl_version_number 2019/3
_chemical_oxdiff_formula 'C22 H23 N4 O2'
_shelx_space_group_comment
;
The symmetry employed for this shelxl refinement is uniquely defined
by the following loop, which should always be used as a source of
symmetry information in preference to the above space-group names.
They are only intended as comments.
;
_olex2_refinement_description
;
1.a Secondary CH2 refined with riding coordinates:
 C10(H10A,H10B)
1.b Aromatic/amide H refined with riding coordinates:
 C1(H1), C5(H5), C6(H6), C7(H7), C8(H8), C12(H12), C13(H13), C14(H14),
 C15(H15), C16(H16), C18(H18), C19(H19), C20(H20), C21(H21), C22(H22)
;
_olex2_submission_special_instructions 'No special instructions were received'
_oxdiff_exptl_absorpt_empirical_details
;
Empirical correction (ABSPACK) includes:
- Absorption correction using spherical harmonics
- Frame scaling
;
_oxdiff_exptl_absorpt_empirical_full_max 1.667
_oxdiff_exptl_absorpt_empirical_full_min 0.586

loop_
_space_group_symop_operation_xyz
'x, y, z'
'-x, -y, -z'

loop_
_atom_site_label
_atom_site_type_symbol
_atom_site_fract_x
_atom_site_fract_y
_atom_site_fract_z
_atom_site_U_iso_or_equiv
_atom_site_adp_type
_atom_site_occupancy
_atom_site_site_symmetry_order
_atom_site_calc_flag
_atom_site_refinement_flags_posn
_atom_site_refinement_flags_adp
_atom_site_refinement_flags_occupancy
_atom_site_disorder_assembly
_atom_site_disorder_group
O1 O 0.37082(16) 1.00986(14) 0.39103(10) 0.0549(3) Uani 1 1 d . . . . .
O2 O 0.58411(15) 1.25689(13) 0.34145(10) 0.0496(3) Uani 1 1 d . . . . .
N1 N 0.34974(17) 0.84706(15) 0.07626(10) 0.0406(3) Uani 1 1 d . . . . .
N2 N 0.36905(19) 0.81317(17) -0.03246(11) 0.0496(4) Uani 1 1 d . . . . .
N3 N 0.30578(19) 0.90053(17) -0.08780(11) 0.0490(4) Uani 1 1 d . . . . .
N4 N 0.5705(2) 1.10578(16) 0.29630(13) 0.0454(4) Uani 1 1 d . . . . .
H4 H 0.621(2) 1.095(2) 0.2356(17) 0.062(6) Uiso 1 1 d . . . . .
C1 C 0.2742(2) 0.95611(19) 0.08804(13) 0.0414(4) Uani 1 1 d . . . . .
H1 H 0.246502 0.998968 0.154012 0.050 Uiso 1 1 calc R U . . .
C2 C 0.2466(2) 0.99087(19) -0.01676(13) 0.0402(4) Uani 1 1 d . . . . .
C3 C 0.4134(2) 0.77013(19) 0.15657(13) 0.0406(4) Uani 1 1 d . . . . .
C4 C 0.4643(2) 0.83757(18) 0.27019(13) 0.0386(4) Uani 1 1 d . . . . .
C5 C 0.5277(2) 0.7565(2) 0.34260(15) 0.0499(5) Uani 1 1 d . . . . .
H5 H 0.561576 0.799456 0.418954 0.060 Uiso 1 1 calc R U . . .
C6 C 0.5415(3) 0.6144(2) 0.30374(18) 0.0605(5) Uani 1 1 d . . . . .
H6 H 0.585392 0.562310 0.353372 0.073 Uiso 1 1 calc R U . . .
C7 C 0.4902(3) 0.5491(2) 0.19118(18) 0.0611(5) Uani 1 1 d . . . . .
H7 H 0.499522 0.452692 0.164751 0.073 Uiso 1 1 calc R U . . .
C8 C 0.4256(2) 0.6255(2) 0.11801(16) 0.0525(5) Uani 1 1 d . . . . .
H8 H 0.389718 0.580327 0.042186 0.063 Uiso 1 1 calc R U . . .
C9 C 0.4599(2) 0.9932(2) 0.32377(13) 0.0397(4) Uani 1 1 d . . . . .
C10 C 0.7123(2) 1.3077(2) 0.43905(14) 0.0511(5) Uani 1 1 d . . . . .
H10A H 0.684798 1.243752 0.494581 0.061 Uiso 1 1 calc R U . . .
H10B H 0.719864 1.411650 0.472863 0.061 Uiso 1 1 calc R U . . .
C11 C 0.8727(2) 1.30267(18) 0.41167(13) 0.0429(4) Uani 1 1 d . . . . .
C12 C 0.9490(3) 1.3946(2) 0.34312(16) 0.0586(5) Uani 1 1 d . . . . .
H12 H 0.899397 1.460855 0.312647 0.070 Uiso 1 1 calc R U . . .
C13 C 1.0975(3) 1.3896(3) 0.31926(18) 0.0682(6) Uani 1 1 d . . . . .
H13 H 1.147387 1.452473 0.272940 0.082 Uiso 1 1 calc R U . . .
C14 C 1.1723(3) 1.2930(3) 0.36299(19) 0.0694(6) Uani 1 1 d . . . . .
H14 H 1.272962 1.290170 0.347060 0.083 Uiso 1 1 calc R U . . .
C15 C 1.0974(3) 1.2007(3) 0.4304(2) 0.0727(7) Uani 1 1 d . . . . .
H15 H 1.146999 1.133923 0.460023 0.087 Uiso 1 1 calc R U . . .
C16 C 0.9488(3) 1.2057(2) 0.45476(16) 0.0600(5) Uani 1 1 d . . . . .
H16 H 0.899410 1.142429 0.501059 0.072 Uiso 1 1 calc R U . . .
C17 C 0.1737(2) 1.10318(19) -0.05647(13) 0.0435(4) Uani 1 1 d . . . . .
C18 C 0.1481(2) 1.2180(2) 0.01864(16) 0.0567(5) Uani 1 1 d . . . . .
H18 H 0.175809 1.222995 0.095960 0.068 Uiso 1 1 calc R U . . .
C19 C 0.0824(3) 1.3248(2) -0.01928(19) 0.0697(6) Uani 1 1 d . . . . .
H19 H 0.065268 1.401174 0.032379 0.084 Uiso 1 1 calc R U . . .
C20 C 0.0419(3) 1.3195(3) -0.1327(2) 0.0722(6) Uani 1 1 d . . . . .
H20 H -0.001636 1.392675 -0.158279 0.087 Uiso 1 1 calc R U . . .
C21 C 0.0654(3) 1.2069(3) -0.20799(19) 0.0761(7) Uani 1 1 d . . . . .
H21 H 0.037971 1.203485 -0.285112 0.091 Uiso 1 1 calc R U . . .
C22 C 0.1295(3) 1.0977(3) -0.17127(16) 0.0630(6) Uani 1 1 d . . . . .
H22 H 0.143271 1.020172 -0.223577 0.076 Uiso 1 1 calc R U . . .

loop_
_atom_site_aniso_label
_atom_site_aniso_U_11
_atom_site_aniso_U_22
_atom_site_aniso_U_33
_atom_site_aniso_U_23
_atom_site_aniso_U_13
_atom_site_aniso_U_12
O1 0.0587(9) 0.0639(8) 0.0525(7) 0.0107(6) 0.0279(6) 0.0269(7)
O2 0.0539(8) 0.0449(7) 0.0524(7) 0.0034(5) 0.0078(6) 0.0219(6)
N1 0.0390(9) 0.0470(8) 0.0341(7) 0.0023(6) 0.0083(6) 0.0116(7)
N2 0.0548(10) 0.0574(9) 0.0369(7) 0.0021(7) 0.0123(7) 0.0186(8)
N3 0.0515(10) 0.0593(9) 0.0363(7) 0.0070(7) 0.0101(7) 0.0163(8)
N4 0.0512(10) 0.0416(8) 0.0438(8) 0.0008(7) 0.0170(7) 0.0142(8)
C1 0.0364(10) 0.0504(10) 0.0363(8) 0.0023(7) 0.0068(7) 0.0135(8)
C2 0.0318(9) 0.0500(10) 0.0343(8) 0.0051(7) 0.0057(7) 0.0060(8)
C3 0.0371(10) 0.0438(9) 0.0426(9) 0.0078(7) 0.0107(7) 0.0129(8)
C4 0.0343(10) 0.0443(9) 0.0403(8) 0.0094(7) 0.0122(7) 0.0133(8)
C5 0.0506(12) 0.0592(11) 0.0466(10) 0.0138(9) 0.0118(8) 0.0235(10)
C6 0.0675(14) 0.0597(12) 0.0674(13) 0.0237(10) 0.0163(11) 0.0321(11)
C7 0.0698(15) 0.0438(10) 0.0753(14) 0.0102(10) 0.0210(11) 0.0227(10)
C8 0.0559(13) 0.0463(10) 0.0537(11) 0.0017(8) 0.0142(9) 0.0141(9)
C9 0.0399(10) 0.0508(10) 0.0323(8) 0.0077(7) 0.0058(7) 0.0201(9)
C10 0.0625(13) 0.0484(10) 0.0417(9) 0.0004(8) 0.0093(9) 0.0188(10)
C11 0.0515(12) 0.0401(9) 0.0348(8) -0.0002(7) 0.0019(8) 0.0158(8)
C12 0.0635(14) 0.0638(12) 0.0566(12) 0.0212(10) 0.0119(10) 0.0260(11)
C13 0.0609(15) 0.0822(15) 0.0635(13) 0.0192(11) 0.0183(11) 0.0182(12)
C14 0.0502(14) 0.0813(15) 0.0705(14) -0.0066(12) 0.0028(11) 0.0234(12)
C15 0.0673(16) 0.0664(14) 0.0860(16) 0.0115(12) -0.0084(13) 0.0335(13)
C16 0.0650(15) 0.0544(11) 0.0620(12) 0.0167(9) 0.0034(10) 0.0201(11)
C17 0.0331(10) 0.0532(10) 0.0404(9) 0.0117(8) 0.0058(7) 0.0050(8)
C18 0.0627(14) 0.0546(11) 0.0480(10) 0.0067(9) -0.0019(9) 0.0157(10)
C19 0.0768(16) 0.0552(12) 0.0751(14) 0.0102(11) 0.0011(12) 0.0223(11)
C20 0.0707(16) 0.0749(15) 0.0819(16) 0.0378(13) 0.0128(12) 0.0277(13)
C21 0.0739(17) 0.116(2) 0.0540(12) 0.0413(14) 0.0133(11) 0.0400(15)
C22 0.0597(14) 0.0939(16) 0.0439(10) 0.0201(10) 0.0107(9) 0.0322(12)

loop_
_atom_type_symbol
_atom_type_description
_atom_type_scat_dispersion_real
_atom_type_scat_dispersion_imag
_atom_type_scat_source
C C 0.0033 0.0016 'International Tables Vol C Tables 4.2.6.8 and 6.1.1.4'
H H 0.0000 0.0000 'International Tables Vol C Tables 4.2.6.8 and 6.1.1.4'
N N 0.0061 0.0033 'International Tables Vol C Tables 4.2.6.8 and 6.1.1.4'
O O 0.0106 0.0060 'International Tables Vol C Tables 4.2.6.8 and 6.1.1.4'

loop_
_geom_angle_atom_site_label_1
_geom_angle_atom_site_label_2
_geom_angle_atom_site_label_3
_geom_angle
_geom_angle_site_symmetry_1
_geom_angle_site_symmetry_3
_geom_angle_publ_flag
N4 O2 C10 108.30(12) . . ?
N2 N1 C3 118.09(13) . . ?
C1 N1 N2 110.28(13) . . ?
C1 N1 C3 131.59(13) . . ?
N3 N2 N1 106.51(13) . . ?
N2 N3 C2 110.17(13) . . ?
O2 N4 H4 114.0(12) . . ?
C9 N4 O2 119.58(15) . . ?
C9 N4 H4 124.4(12) . . ?
N1 C1 H1 127.1 . . ?
N1 C1 C2 105.78(14) . . ?
C2 C1 H1 127.1 . . ?
N3 C2 C1 107.26(14) . . ?
N3 C2 C17 121.36(14) . . ?
C1 C2 C17 131.36(16) . . ?
C4 C3 N1 121.62(14) . . ?
C8 C3 N1 118.07(15) . . ?
C8 C3 C4 120.31(15) . . ?
C3 C4 C9 126.26(14) . . ?
C5 C4 C3 118.14(15) . . ?
C5 C4 C9 115.58(14) . . ?
C4 C5 H5 119.3 . . ?
C6 C5 C4 121.31(17) . . ?
C6 C5 H5 119.3 . . ?
C5 C6 H6 120.1 . . ?
C5 C6 C7 119.85(17) . . ?
C7 C6 H6 120.1 . . ?
C6 C7 H7 119.9 . . ?
C8 C7 C6 120.17(18) . . ?
C8 C7 H7 119.9 . . ?
C3 C8 H8 119.9 . . ?
C7 C8 C3 120.21(17) . . ?
C7 C8 H8 119.9 . . ?
O1 C9 N4 125.21(16) . . ?
O1 C9 C4 121.89(17) . . ?
N4 C9 C4 112.71(15) . . ?
O2 C10 H10A 108.9 . . ?
O2 C10 H10B 108.9 . . ?
O2 C10 C11 113.40(14) . . ?
H10A C10 H10B 107.7 . . ?
C11 C10 H10A 108.9 . . ?
C11 C10 H10B 108.9 . . ?
C12 C11 C10 121.40(16) . . ?
C16 C11 C10 120.47(18) . . ?
C16 C11 C12 118.12(19) . . ?
C11 C12 H12 119.6 . . ?
C13 C12 C11 120.76(18) . . ?
C13 C12 H12 119.6 . . ?
C12 C13 H13 119.7 . . ?
C14 C13 C12 120.6(2) . . ?
C14 C13 H13 119.7 . . ?
C13 C14 H14 120.4 . . ?
C15 C14 C13 119.2(2) . . ?
C15 C14 H14 120.4 . . ?
C14 C15 H15 119.8 . . ?
C14 C15 C16 120.5(2) . . ?
C16 C15 H15 119.8 . . ?
C11 C16 C15 120.9(2) . . ?
C11 C16 H16 119.5 . . ?
C15 C16 H16 119.5 . . ?
C18 C17 C2 121.16(15) . . ?
C18 C17 C22 118.23(17) . . ?
C22 C17 C2 120.61(16) . . ?
C17 C18 H18 119.6 . . ?
C19 C18 C17 120.86(18) . . ?
C19 C18 H18 119.6 . . ?
C18 C19 H19 119.9 . . ?
C20 C19 C18 120.3(2) . . ?
C20 C19 H19 119.9 . . ?
C19 C20 H20 120.1 . . ?
C21 C20 C19 119.7(2) . . ?
C21 C20 H20 120.1 . . ?
C20 C21 H21 119.6 . . ?
C20 C21 C22 120.72(19) . . ?
C22 C21 H21 119.6 . . ?
C17 C22 H22 119.9 . . ?
C21 C22 C17 120.2(2) . . ?
C21 C22 H22 119.9 . . ?

loop_
_geom_bond_atom_site_label_1
_geom_bond_atom_site_label_2
_geom_bond_distance
_geom_bond_site_symmetry_2
_geom_bond_publ_flag
O1 C9 1.2179(19) . ?
O2 N4 1.3919(17) . ?
O2 C10 1.448(2) . ?
N1 N2 1.3537(18) . ?
N1 C1 1.345(2) . ?
N1 C3 1.428(2) . ?
N2 N3 1.3071(19) . ?
N3 C2 1.358(2) . ?
N4 H4 0.91(2) . ?
N4 C9 1.331(2) . ?
C1 H1 0.9300 . ?
C1 C2 1.364(2) . ?
C2 C17 1.461(2) . ?
C3 C4 1.391(2) . ?
C3 C8 1.387(2) . ?
C4 C5 1.389(2) . ?
C4 C9 1.503(2) . ?
C5 H5 0.9300 . ?
C5 C6 1.372(2) . ?
C6 H6 0.9300 . ?
C6 C7 1.376(3) . ?
C7 H7 0.9300 . ?
C7 C8 1.369(3) . ?
C8 H8 0.9300 . ?
C10 H10A 0.9700 . ?
C10 H10B 0.9700 . ?
C10 C11 1.491(3) . ?
C11 C12 1.378(3) . ?
C11 C16 1.372(2) . ?
C12 H12 0.9300 . ?
C12 C13 1.375(3) . ?
C13 H13 0.9300 . ?
C13 C14 1.366(3) . ?
C14 H14 0.9300 . ?
C14 C15 1.365(3) . ?
C15 H15 0.9300 . ?
C15 C16 1.378(3) . ?
C16 H16 0.9300 . ?
C17 C18 1.380(3) . ?
C17 C22 1.387(2) . ?
C18 H18 0.9300 . ?
C18 C19 1.372(3) . ?
C19 H19 0.9300 . ?
C19 C20 1.368(3) . ?
C20 H20 0.9300 . ?
C20 C21 1.359(3) . ?
C21 H21 0.9300 . ?
C21 C22 1.378(3) . ?
C22 H22 0.9300 . ?

loop_
_geom_torsion_atom_site_label_1
_geom_torsion_atom_site_label_2
_geom_torsion_atom_site_label_3
_geom_torsion_atom_site_label_4
_geom_torsion
_geom_torsion_site_symmetry_1
_geom_torsion_site_symmetry_2
_geom_torsion_site_symmetry_3
_geom_torsion_site_symmetry_4
_geom_torsion_publ_flag
O2 N4 C9 O1 -3.6(2) . . . . ?
O2 N4 C9 C4 -178.52(12) . . . . ?
O2 C10 C11 C12 64.9(2) . . . . ?
O2 C10 C11 C16 -115.23(18) . . . . ?
N1 N2 N3 C2 0.30(19) . . . . ?
N1 C1 C2 N3 0.38(18) . . . . ?
N1 C1 C2 C17 -177.89(17) . . . . ?
N1 C3 C4 C5 -178.77(16) . . . . ?
N1 C3 C4 C9 0.3(3) . . . . ?
N1 C3 C8 C7 178.10(17) . . . . ?
N2 N1 C1 C2 -0.21(19) . . . . ?
N2 N1 C3 C4 151.17(16) . . . . ?
N2 N1 C3 C8 -28.0(2) . . . . ?
N2 N3 C2 C1 -0.43(19) . . . . ?
N2 N3 C2 C17 178.05(15) . . . . ?
N3 C2 C17 C18 -164.71(17) . . . . ?
N3 C2 C17 C22 14.7(3) . . . . ?
N4 O2 C10 C11 60.81(18) . . . . ?
C1 N1 N2 N3 -0.05(19) . . . . ?
C1 N1 C3 C4 -26.4(3) . . . . ?
C1 N1 C3 C8 154.45(18) . . . . ?
C1 C2 C17 C18 13.4(3) . . . . ?
C1 C2 C17 C22 -167.23(18) . . . . ?
C2 C17 C18 C19 178.76(18) . . . . ?
C2 C17 C22 C21 -178.00(19) . . . . ?
C3 N1 N2 N3 -178.12(14) . . . . ?
C3 N1 C1 C2 177.51(16) . . . . ?
C3 C4 C5 C6 0.5(3) . . . . ?
C3 C4 C9 O1 112.5(2) . . . . ?
C3 C4 C9 N4 -72.4(2) . . . . ?
C4 C3 C8 C7 -1.1(3) . . . . ?
C4 C5 C6 C7 -0.7(3) . . . . ?
C5 C4 C9 O1 -68.4(2) . . . . ?
C5 C4 C9 N4 106.72(17) . . . . ?
C5 C6 C7 C8 0.0(3) . . . . ?
C6 C7 C8 C3 0.9(3) . . . . ?
C8 C3 C4 C5 0.4(3) . . . . ?
C8 C3 C4 C9 179.44(17) . . . . ?
C9 C4 C5 C6 -178.66(18) . . . . ?
C10 O2 N4 C9 96.85(17) . . . . ?
C10 C11 C12 C13 179.53(17) . . . . ?
C10 C11 C16 C15 -179.71(18) . . . . ?
C11 C12 C13 C14 0.1(3) . . . . ?
C12 C11 C16 C15 0.2(3) . . . . ?
C12 C13 C14 C15 0.3(3) . . . . ?
C13 C14 C15 C16 -0.5(3) . . . . ?
C14 C15 C16 C11 0.3(3) . . . . ?
C16 C11 C12 C13 -0.3(3) . . . . ?
C17 C18 C19 C20 -0.4(3) . . . . ?
C18 C17 C22 C21 1.4(3) . . . . ?
C18 C19 C20 C21 0.7(4) . . . . ?
C19 C20 C21 C22 0.1(4) . . . . ?
C20 C21 C22 C17 -1.2(3) . . . . ?
C22 C17 C18 C19 -0.7(3) . . . . ?
